data_7159347
loop_
_publ_author_name
'Zhang, Huaxin'
'Xiong, Yongge'
'Bai, Jiang'
'Yang, Ruchun'
'Song, Xian-Rong'
'Xiao, Qiang'

_publ_section_title
;
 Synthesis of <i>gem</i>-dibromo 1,3-oxazines by NBS-mediated
 electrophilic cyclization of propargylic amides.
;
_journal_issue 22
_journal_name_full 'Organic &amp; biomolecular chemistry'
_journal_page_first 4578
_journal_page_last 4582
_journal_paper_doi 10.1039/d3ob00623a
_journal_volume 21
_journal_year 2023
_chemical_absolute_configuration rm
_chemical_formula_sum 'C18 H17 Br2 N O2'
_chemical_formula_weight 439.15
_space_group_crystal_system orthorhombic
_space_group_IT_number 19
_space_group_name_Hall 'P 2ac 2ab'
_space_group_name_H-M_alt 'P 21 21 21'
_atom_sites_solution_hydrogens geom
_audit_creation_method SHELXL-2014/7
_audit_update_record
;
2023-04-20 deposited with the CCDC.	2023-05-12 downloaded from the CCDC.
;
_cell_angle_alpha 90
_cell_angle_beta 90
_cell_angle_gamma 90
_cell_formula_units_Z 4
_cell_length_a 8.4782(13)
_cell_length_b 14.044(2)
_cell_length_c 14.818(2)
_cell_measurement_reflns_used 3016
_cell_measurement_temperature 296(2)
_cell_measurement_theta_max 22.37
_cell_measurement_theta_min 2.77
_cell_volume 1764.3(4)
_computing_cell_refinement 'Bruker SMART'
_computing_data_collection 'Bruker SMART'
_computing_data_reduction 'Bruker SAINT'
_computing_molecular_graphics 'Bruker SHELXTL'
_computing_publication_material 'Bruker SHELXTL'
_computing_structure_refinement 'SHELXL-2014/7 (Sheldrick, 2014)'
_computing_structure_solution 'Bruker SHELXTL'
_diffrn_ambient_temperature 296(2)
_diffrn_measured_fraction_theta_full 0.994
_diffrn_measured_fraction_theta_max 0.994
_diffrn_measurement_device_type 'CCD area detector'
_diffrn_measurement_method 'phi and omega scans'
_diffrn_radiation_type MoK\a
_diffrn_radiation_wavelength 0.71073
_diffrn_reflns_av_R_equivalents 0.0367
_diffrn_reflns_av_unetI/netI 0.0477
_diffrn_reflns_Laue_measured_fraction_full 0.994
_diffrn_reflns_Laue_measured_fraction_max 0.994
_diffrn_reflns_limit_h_max 10
_diffrn_reflns_limit_h_min -9
_diffrn_reflns_limit_k_max 16
_diffrn_reflns_limit_k_min -12
_diffrn_reflns_limit_l_max 17
_diffrn_reflns_limit_l_min -16
_diffrn_reflns_number 9012
_diffrn_reflns_point_group_measured_fraction_full 0.995
_diffrn_reflns_point_group_measured_fraction_max 0.995
_diffrn_reflns_theta_full 24.995
_diffrn_reflns_theta_max 24.995
_diffrn_reflns_theta_min 2.768
_exptl_absorpt_coefficient_mu 4.603
_exptl_absorpt_correction_type none
_exptl_crystal_colour COLORLESS
_exptl_crystal_density_diffrn 1.653
_exptl_crystal_description BLOCK
_exptl_crystal_F_000 872
_exptl_crystal_size_max 0.260
_exptl_crystal_size_mid 0.240
_exptl_crystal_size_min 0.220
_refine_diff_density_max 0.250
_refine_diff_density_min -0.459
_refine_diff_density_rms 0.060
_refine_ls_abs_structure_details
; 
 Flack x determined using 956 quotients [(I+)-(I-)]/[(I+)+(I-)] 
 (Parsons, Flack and Wagner, Acta Cryst. B69 (2013) 249-259). 
;
_refine_ls_abs_structure_Flack 0.005(7)
_refine_ls_extinction_method none
_refine_ls_goodness_of_fit_ref 0.919
_refine_ls_hydrogen_treatment constr
_refine_ls_matrix_type full
_refine_ls_number_parameters 209
_refine_ls_number_reflns 3085
_refine_ls_number_restraints 0
_refine_ls_restrained_S_all 0.919
_refine_ls_R_factor_all 0.0424
_refine_ls_R_factor_gt 0.0302
_refine_ls_shift/su_max 0.001
_refine_ls_shift/su_mean 0.000
_refine_ls_structure_factor_coef Fsqd
_refine_ls_weighting_details 'w=1/[\s^2^(Fo^2^)+(0.0337P)^2^] where P=(Fo^2^+2Fc^2^)/3'
_refine_ls_weighting_scheme calc
_refine_ls_wR_factor_gt 0.0599
_refine_ls_wR_factor_ref 0.0629
_reflns_Friedel_coverage 0.732
_reflns_Friedel_fraction_full 0.996
_reflns_Friedel_fraction_max 0.996
_reflns_number_gt 2597
_reflns_number_total 3085
_reflns_threshold_expression 'I > 2\s(I)'
_cod_data_source_file d3ob00623a2.cif
_cod_data_source_block 1
_cod_depositor_comments
;
The following automatic conversions were performed:

data item '_chemical_absolute_configuration' value 'RM' was changed
to 'rm' in accordance with the
/home/data/users/saulius/crontab/automatic-downloads/rss-feeds/RSC/lib/dictionaries/cif_core.dic
dictionary named 'cif_core.dic' version 2.4.2 last updated on
2011-04-26.

Automatic conversion script
Id: cif_fix_values 8170 2020-07-09 18:12:32Z antanas 

 Adding full bibliography for 7159347.cif.
;
_cod_original_cell_volume 1764.3(5)
_cod_database_code 7159347
_shelx_shelxl_version_number 2014/7
_shelx_space_group_comment
; 
The symmetry employed for this shelxl refinement is uniquely defined 
by the following loop, which should always be used as a source of 
symmetry information in preference to the above space-group names. 
They are only intended as comments. 
;
_shelx_estimated_absorpt_t_min 0.381
_shelx_estimated_absorpt_t_max 0.431

loop_
_space_group_symop_operation_xyz
'x, y, z'
'-x+1/2, -y, z+1/2'
'-x, y+1/2, -z+1/2'
'x+1/2, -y+1/2, -z'

loop_
_atom_site_label
_atom_site_type_symbol
_atom_site_fract_x
_atom_site_fract_y
_atom_site_fract_z
_atom_site_U_iso_or_equiv
_atom_site_adp_type
_atom_site_occupancy
_atom_site_site_symmetry_order
_atom_site_calc_flag
_atom_site_refinement_flags_posn
_atom_site_refinement_flags_adp
_atom_site_refinement_flags_occupancy
_atom_site_disorder_assembly
_atom_site_disorder_group
Br2 Br 0.90941(6) 0.42484(4) 0.65484(4) 0.05161(18) Uani 1 1 d . . . . .
Br1 Br 0.70836(7) 0.38215(4) 0.82980(4) 0.05597(19) Uani 1 1 d . . . . .
O1 O 0.6553(3) 0.5839(2) 0.62592(19) 0.0321(7) Uani 1 1 d . . . . .
O2 O 0.5138(4) 0.5512(2) 0.7565(2) 0.0380(8) Uani 1 1 d . . . . .
N1 N 0.8352(5) 0.6483(3) 0.7308(3) 0.0397(11) Uani 1 1 d . . . . .
C16 C 0.5588(5) 0.4181(3) 0.5434(3) 0.0329(11) Uani 1 1 d . . . . .
H16 H 0.6364 0.4538 0.5148 0.039 Uiso 1 1 calc R U . . .
C10 C 0.6061(6) 0.5112(3) 0.6881(3) 0.0313(11) Uani 1 1 d . . . . .
C6 C 0.7447(5) 0.7423(3) 0.6053(3) 0.0304(11) Uani 1 1 d . . . . .
C7 C 0.7519(5) 0.6540(3) 0.6604(3) 0.0314(10) Uani 1 1 d . . . . .
C11 C 0.5217(5) 0.4359(3) 0.6332(3) 0.0283(10) Uani 1 1 d . . . . .
C15 C 0.4805(6) 0.3475(3) 0.4966(3) 0.0379(12) Uani 1 1 d . . . . .
H15 H 0.5080 0.3350 0.4370 0.045 Uiso 1 1 calc R U . . .
C3 C 0.7291(6) 0.9119(4) 0.5105(3) 0.0459(13) Uani 1 1 d . . . . .
H3 H 0.7224 0.9693 0.4794 0.055 Uiso 1 1 calc R U . . .
C9 C 0.7564(6) 0.4777(3) 0.7395(3) 0.0361(12) Uani 1 1 d . . . . .
C14 C 0.3640(7) 0.2960(4) 0.5363(3) 0.0457(14) Uani 1 1 d . . . . .
H14 H 0.3108 0.2494 0.5038 0.055 Uiso 1 1 calc R U . . .
C12 C 0.4036(6) 0.3821(4) 0.6739(3) 0.0419(12) Uani 1 1 d . . . . .
H12 H 0.3779 0.3927 0.7341 0.050 Uiso 1 1 calc R U . . .
C5 C 0.8424(6) 0.8179(4) 0.6277(3) 0.0389(12) Uani 1 1 d . . . . .
H5 H 0.9140 0.8117 0.6748 0.047 Uiso 1 1 calc R U . . .
C4 C 0.8339(6) 0.9020(3) 0.5804(4) 0.0463(14) Uani 1 1 d . . . . .
H4 H 0.8995 0.9525 0.5959 0.056 Uiso 1 1 calc R U . . .
C8 C 0.8285(6) 0.5635(4) 0.7859(3) 0.0444(13) Uani 1 1 d . . . . .
H8A H 0.7679 0.5774 0.8398 0.053 Uiso 1 1 calc R U . . .
H8B H 0.9348 0.5473 0.8047 0.053 Uiso 1 1 calc R U . . .
C1 C 0.6417(6) 0.7524(4) 0.5342(3) 0.0446(14) Uani 1 1 d . . . . .
H1 H 0.5765 0.7019 0.5181 0.053 Uiso 1 1 calc R U . . .
C13 C 0.3248(7) 0.3134(4) 0.6257(4) 0.0473(14) Uani 1 1 d . . . . .
H13 H 0.2449 0.2784 0.6531 0.057 Uiso 1 1 calc R U . . .
C2 C 0.6342(7) 0.8369(4) 0.4865(4) 0.0561(17) Uani 1 1 d . . . . .
H2 H 0.5649 0.8429 0.4382 0.067 Uiso 1 1 calc R U . . .
C17 C 0.3793(7) 0.6062(4) 0.7276(4) 0.0584(16) Uani 1 1 d . . . . .
H17A H 0.3061 0.5660 0.6948 0.070 Uiso 1 1 calc R U . . .
H17B H 0.4130 0.6574 0.6881 0.070 Uiso 1 1 calc R U . . .
C18 C 0.3018(8) 0.6458(4) 0.8085(4) 0.073(2) Uani 1 1 d . . . . .
H18A H 0.2119 0.6828 0.7907 0.110 Uiso 1 1 calc R U . . .
H18B H 0.3749 0.6857 0.8405 0.110 Uiso 1 1 calc R U . . .
H18C H 0.2683 0.5948 0.8471 0.110 Uiso 1 1 calc R U . . .

loop_
_atom_site_aniso_label
_atom_site_aniso_U_11
_atom_site_aniso_U_22
_atom_site_aniso_U_33
_atom_site_aniso_U_23
_atom_site_aniso_U_13
_atom_site_aniso_U_12
Br2 0.0411(3) 0.0498(3) 0.0639(4) -0.0052(3) 0.0003(3) 0.0116(3)
Br1 0.0721(4) 0.0457(3) 0.0501(3) 0.0171(3) -0.0117(3) -0.0008(3)
O1 0.0389(17) 0.0267(17) 0.0307(16) 0.0007(14) -0.0054(13) -0.0078(15)
O2 0.0439(19) 0.039(2) 0.0315(17) -0.0009(15) 0.0049(15) 0.0082(17)
N1 0.046(3) 0.032(2) 0.040(2) -0.0049(19) -0.009(2) -0.0045(19)
C16 0.034(3) 0.028(2) 0.037(3) 0.004(2) 0.001(2) -0.004(2)
C10 0.036(3) 0.027(2) 0.031(3) 0.003(2) 0.001(2) 0.003(2)
C6 0.034(3) 0.027(2) 0.031(2) -0.005(2) 0.003(2) -0.002(2)
C7 0.033(3) 0.027(2) 0.034(3) -0.007(2) -0.001(2) -0.0031(19)
C11 0.027(2) 0.024(2) 0.034(3) 0.003(2) -0.001(2) -0.001(2)
C15 0.052(3) 0.034(3) 0.028(2) 0.000(2) -0.001(3) -0.002(2)
C3 0.057(3) 0.030(3) 0.051(3) 0.007(2) 0.004(3) -0.005(3)
C9 0.039(3) 0.031(3) 0.038(3) 0.001(2) -0.006(2) 0.002(2)
C14 0.052(4) 0.030(3) 0.055(4) 0.005(3) -0.014(3) -0.010(3)
C12 0.045(3) 0.040(3) 0.041(3) 0.005(3) 0.004(3) -0.005(3)
C5 0.041(3) 0.035(3) 0.041(3) -0.007(2) 0.000(2) -0.011(2)
C4 0.058(3) 0.027(3) 0.054(3) -0.002(2) 0.003(3) -0.016(3)
C8 0.055(3) 0.038(3) 0.040(3) -0.001(3) -0.019(2) 0.000(3)
C1 0.050(3) 0.033(3) 0.051(3) 0.004(3) -0.011(3) -0.013(3)
C13 0.049(3) 0.036(3) 0.057(4) 0.014(3) 0.000(3) -0.013(3)
C2 0.062(4) 0.050(4) 0.055(4) 0.014(3) -0.022(3) -0.015(3)
C17 0.062(4) 0.049(4) 0.064(4) -0.006(3) 0.002(3) 0.025(3)
C18 0.065(4) 0.060(4) 0.094(5) -0.002(4) 0.040(4) 0.011(3)

loop_
_atom_type_symbol
_atom_type_description
_atom_type_scat_dispersion_real
_atom_type_scat_dispersion_imag
_atom_type_scat_source
C C 0.0033 0.0016 'International Tables Vol C Tables 4.2.6.8 and 6.1.1.4'
H H 0.0000 0.0000 'International Tables Vol C Tables 4.2.6.8 and 6.1.1.4'
Br Br -0.2901 2.4595 'International Tables Vol C Tables 4.2.6.8 and 6.1.1.4'
N N 0.0061 0.0033 'International Tables Vol C Tables 4.2.6.8 and 6.1.1.4'
O O 0.0106 0.0060 'International Tables Vol C Tables 4.2.6.8 and 6.1.1.4'

loop_
_geom_angle_atom_site_label_1
_geom_angle_atom_site_label_2
_geom_angle_atom_site_label_3
_geom_angle
_geom_angle_site_symmetry_1
_geom_angle_site_symmetry_3
_geom_angle_publ_flag
C7 O1 C10 116.2(3) . . ?
C10 O2 C17 116.3(4) . . ?
C7 N1 C8 119.8(4) . . ?
C15 C16 C11 120.1(4) . . ?
C15 C16 H16 119.9 . . ?
C11 C16 H16 119.9 . . ?
O2 C10 O1 109.9(3) . . ?
O2 C10 C11 113.9(4) . . ?
O1 C10 C11 106.8(3) . . ?
O2 C10 C9 103.0(3) . . ?
O1 C10 C9 106.9(4) . . ?
C11 C10 C9 116.0(4) . . ?
C1 C6 C5 118.9(5) . . ?
C1 C6 C7 122.2(4) . . ?
C5 C6 C7 118.9(4) . . ?
N1 C7 O1 126.4(4) . . ?
N1 C7 C6 122.0(4) . . ?
O1 C7 C6 111.6(4) . . ?
C16 C11 C12 118.6(4) . . ?
C16 C11 C10 122.2(4) . . ?
C12 C11 C10 119.1(4) . . ?
C14 C15 C16 120.9(5) . . ?
C14 C15 H15 119.5 . . ?
C16 C15 H15 119.5 . . ?
C4 C3 C2 119.8(5) . . ?
C4 C3 H3 120.1 . . ?
C2 C3 H3 120.1 . . ?
C8 C9 C10 108.2(4) . . ?
C8 C9 Br1 108.8(3) . . ?
C10 C9 Br1 112.0(3) . . ?
C8 C9 Br2 109.0(4) . . ?
C10 C9 Br2 110.2(3) . . ?
Br1 C9 Br2 108.7(2) . . ?
C15 C14 C13 119.6(5) . . ?
C15 C14 H14 120.2 . . ?
C13 C14 H14 120.2 . . ?
C13 C12 C11 120.4(4) . . ?
C13 C12 H12 119.8 . . ?
C11 C12 H12 119.8 . . ?
C4 C5 C6 120.3(5) . . ?
C4 C5 H5 119.8 . . ?
C6 C5 H5 119.8 . . ?
C3 C4 C5 120.4(5) . . ?
C3 C4 H4 119.8 . . ?
C5 C4 H4 119.8 . . ?
N1 C8 C9 114.5(4) . . ?
N1 C8 H8A 108.6 . . ?
C9 C8 H8A 108.6 . . ?
N1 C8 H8B 108.6 . . ?
C9 C8 H8B 108.6 . . ?
H8A C8 H8B 107.6 . . ?
C6 C1 C2 120.6(5) . . ?
C6 C1 H1 119.7 . . ?
C2 C1 H1 119.7 . . ?
C12 C13 C14 120.2(5) . . ?
C12 C13 H13 119.9 . . ?
C14 C13 H13 119.9 . . ?
C3 C2 C1 120.0(5) . . ?
C3 C2 H2 120.0 . . ?
C1 C2 H2 120.0 . . ?
O2 C17 C18 108.2(5) . . ?
O2 C17 H17A 110.0 . . ?
C18 C17 H17A 110.0 . . ?
O2 C17 H17B 110.0 . . ?
C18 C17 H17B 110.0 . . ?
H17A C17 H17B 108.4 . . ?
C17 C18 H18A 109.5 . . ?
C17 C18 H18B 109.5 . . ?
H18A C18 H18B 109.5 . . ?
C17 C18 H18C 109.5 . . ?
H18A C18 H18C 109.5 . . ?
H18B C18 H18C 109.5 . . ?

loop_
_geom_bond_atom_site_label_1
_geom_bond_atom_site_label_2
_geom_bond_distance
_geom_bond_site_symmetry_2
_geom_bond_publ_flag
Br2 C9 1.951(5) . ?
Br1 C9 1.938(5) . ?
O1 C7 1.379(5) . ?
O1 C10 1.438(5) . ?
O2 C10 1.398(5) . ?
O2 C17 1.443(6) . ?
N1 C7 1.262(6) . ?
N1 C8 1.444(6) . ?
C16 C15 1.380(6) . ?
C16 C11 1.391(6) . ?
C16 H16 0.9300 . ?
C10 C11 1.513(6) . ?
C10 C9 1.557(7) . ?
C6 C1 1.376(6) . ?
C6 C5 1.387(7) . ?
C6 C7 1.486(6) . ?
C11 C12 1.391(6) . ?
C15 C14 1.359(7) . ?
C15 H15 0.9300 . ?
C3 C4 1.372(7) . ?
C3 C2 1.372(7) . ?
C3 H3 0.9300 . ?
C9 C8 1.516(7) . ?
C14 C13 1.387(7) . ?
C14 H14 0.9300 . ?
C12 C13 1.374(7) . ?
C12 H12 0.9300 . ?
C5 C4 1.375(7) . ?
C5 H5 0.9300 . ?
C4 H4 0.9300 . ?
C8 H8A 0.9700 . ?
C8 H8B 0.9700 . ?
C1 C2 1.383(7) . ?
C1 H1 0.9300 . ?
C13 H13 0.9300 . ?
C2 H2 0.9300 . ?
C17 C18 1.476(8) . ?
C17 H17A 0.9700 . ?
C17 H17B 0.9700 . ?
C18 H18A 0.9600 . ?
C18 H18B 0.9600 . ?
C18 H18C 0.9600 . ?

loop_
_geom_torsion_atom_site_label_1
_geom_torsion_atom_site_label_2
_geom_torsion_atom_site_label_3
_geom_torsion_atom_site_label_4
_geom_torsion
_geom_torsion_site_symmetry_1
_geom_torsion_site_symmetry_2
_geom_torsion_site_symmetry_3
_geom_torsion_site_symmetry_4
_geom_torsion_publ_flag
C17 O2 C10 O1 54.2(5) . . . . ?
C17 O2 C10 C11 -65.6(5) . . . . ?
C17 O2 C10 C9 167.9(4) . . . . ?
C7 O1 C10 O2 63.7(5) . . . . ?
C7 O1 C10 C11 -172.3(3) . . . . ?
C7 O1 C10 C9 -47.5(5) . . . . ?
C8 N1 C7 O1 -3.0(7) . . . . ?
C8 N1 C7 C6 175.2(4) . . . . ?
C10 O1 C7 N1 20.8(6) . . . . ?
C10 O1 C7 C6 -157.5(4) . . . . ?
C1 C6 C7 N1 -172.9(5) . . . . ?
C5 C6 C7 N1 5.4(7) . . . . ?
C1 C6 C7 O1 5.5(6) . . . . ?
C5 C6 C7 O1 -176.1(4) . . . . ?
C15 C16 C11 C12 -0.8(7) . . . . ?
C15 C16 C11 C10 178.8(4) . . . . ?
O2 C10 C11 C16 151.0(4) . . . . ?
O1 C10 C11 C16 29.4(6) . . . . ?
C9 C10 C11 C16 -89.6(5) . . . . ?
O2 C10 C11 C12 -29.4(6) . . . . ?
O1 C10 C11 C12 -151.0(4) . . . . ?
C9 C10 C11 C12 90.0(5) . . . . ?
C11 C16 C15 C14 1.6(7) . . . . ?
O2 C10 C9 C8 -57.9(5) . . . . ?
O1 C10 C9 C8 58.0(5) . . . . ?
C11 C10 C9 C8 177.0(4) . . . . ?
O2 C10 C9 Br1 62.0(4) . . . . ?
O1 C10 C9 Br1 177.9(3) . . . . ?
C11 C10 C9 Br1 -63.1(4) . . . . ?
O2 C10 C9 Br2 -176.9(3) . . . . ?
O1 C10 C9 Br2 -61.0(4) . . . . ?
C11 C10 C9 Br2 58.0(4) . . . . ?
C16 C15 C14 C13 -1.1(8) . . . . ?
C16 C11 C12 C13 -0.5(7) . . . . ?
C10 C11 C12 C13 179.9(5) . . . . ?
C1 C6 C5 C4 1.2(7) . . . . ?
C7 C6 C5 C4 -177.2(4) . . . . ?
C2 C3 C4 C5 -1.2(8) . . . . ?
C6 C5 C4 C3 -0.2(8) . . . . ?
C7 N1 C8 C9 16.7(7) . . . . ?
C10 C9 C8 N1 -43.9(6) . . . . ?
Br1 C9 C8 N1 -165.8(4) . . . . ?
Br2 C9 C8 N1 75.9(5) . . . . ?
C5 C6 C1 C2 -0.8(8) . . . . ?
C7 C6 C1 C2 177.6(5) . . . . ?
C11 C12 C13 C14 1.0(8) . . . . ?
C15 C14 C13 C12 -0.2(8) . . . . ?
C4 C3 C2 C1 1.6(9) . . . . ?
C6 C1 C2 C3 -0.6(9) . . . . ?
C10 O2 C17 C18 -177.4(5) . . . . ?
